data_7711419
loop_
_publ_author_name
'Zhu, Xiancui'
'He, Jinqiang'
'Yang, Yuanqing'
'Zhou, Shuangliu'
'Wei, Yun'
'Wang, Shaowu'

_publ_section_title
;
 Synthesis of rare-earth metal complexes with a morpholine-functionalized
 \b-diketiminato ligand and their catalytic activities towards C-O and C-N
 bond formation.
;
_journal_issue 35
_journal_name_full 'Dalton transactions (Cambridge, England : 2003)'
_journal_page_first 13227
_journal_page_last 13235
_journal_paper_doi 10.1039/d2dt02053j
_journal_volume 51
_journal_year 2022
_chemical_formula_moiety 'C31 H58 Lu N3 O Si2'
_chemical_formula_sum 'C31 H58 Lu N3 O Si2'
_chemical_formula_weight 719.95
_space_group_crystal_system monoclinic
_space_group_IT_number 14
_space_group_name_Hall '-P 2yn'
_space_group_name_H-M_alt 'P 1 21/n 1'
_atom_sites_solution_hydrogens geom
_atom_sites_solution_primary dual
_audit_block_doi 10.5517/ccdc.csd.cc2c79tr
_audit_creation_date 2021-07-17
_audit_creation_method
;
Olex2 1.2
(compiled 2018.05.29 svn.r3508 for OlexSys, GUI svn.r5506)
;
_audit_update_record
;
2022-06-25 deposited with the CCDC.	2022-08-23 downloaded from the CCDC.
;
_cell_angle_alpha 90
_cell_angle_beta 98.9440(10)
_cell_angle_gamma 90
_cell_formula_units_Z 4
_cell_length_a 11.5104(10)
_cell_length_b 17.4656(15)
_cell_length_c 19.0773(16)
_cell_measurement_reflns_used 9909
_cell_measurement_temperature 293(2)
_cell_measurement_theta_max 27.274
_cell_measurement_theta_min 2.231
_cell_volume 3788.6(6)
_computing_cell_refinement 'SAINT v8.34A (Bruker, 2013)'
_computing_data_reduction 'SAINT v8.34A (Bruker, 2013)'
_computing_molecular_graphics 'Olex2 (Dolomanov et al., 2009)'
_computing_publication_material 'Olex2 (Dolomanov et al., 2009)'
_computing_structure_refinement 'ShelXL (Sheldrick, 2015)'
_computing_structure_solution 'ShelXT (Sheldrick, 2015)'
_diffrn_ambient_temperature 293.15
_diffrn_measured_fraction_theta_full 1.000
_diffrn_measured_fraction_theta_max 0.996
_diffrn_measurement_device_type 'Bruker APEX-II CCD'
_diffrn_measurement_method '\f and \w scans'
_diffrn_radiation_type MoK\a
_diffrn_radiation_wavelength 0.71073
_diffrn_reflns_av_R_equivalents 0.0557
_diffrn_reflns_av_unetI/netI 0.0445
_diffrn_reflns_Laue_measured_fraction_full 1.000
_diffrn_reflns_Laue_measured_fraction_max 0.996
_diffrn_reflns_limit_h_max 14
_diffrn_reflns_limit_h_min -13
_diffrn_reflns_limit_k_max 22
_diffrn_reflns_limit_k_min -22
_diffrn_reflns_limit_l_max 24
_diffrn_reflns_limit_l_min -24
_diffrn_reflns_number 32809
_diffrn_reflns_point_group_measured_fraction_full 1.000
_diffrn_reflns_point_group_measured_fraction_max 0.996
_diffrn_reflns_theta_full 25.242
_diffrn_reflns_theta_max 27.499
_diffrn_reflns_theta_min 1.590
_diffrn_standards_number 0
_exptl_absorpt_coefficient_mu 2.693
_exptl_absorpt_correction_T_max 0.7456
_exptl_absorpt_correction_T_min 0.2751
_exptl_absorpt_correction_type multi-scan
_exptl_absorpt_process_details
'SADABS-2014/5 (Bruker,2014/5) was used for absorption correction. wR2(int) was 0.1471 before and 0.0471 after correction. The Ratio of minimum to maximum transmission is 0.3690. The \l/2 correction factor is 0.00150.'
_exptl_crystal_colour colourless
_exptl_crystal_colour_primary colourless
_exptl_crystal_density_diffrn 1.262
_exptl_crystal_description block
_exptl_crystal_F_000 1488
_exptl_crystal_size_max 0.22
_exptl_crystal_size_mid 0.21
_exptl_crystal_size_min 0.2
_refine_diff_density_max 1.337
_refine_diff_density_min -1.524
_refine_diff_density_rms 0.136
_refine_ls_extinction_method none
_refine_ls_goodness_of_fit_ref 1.050
_refine_ls_hydrogen_treatment constr
_refine_ls_matrix_type full
_refine_ls_number_parameters 386
_refine_ls_number_reflns 8668
_refine_ls_number_restraints 105
_refine_ls_restrained_S_all 1.097
_refine_ls_R_factor_all 0.0587
_refine_ls_R_factor_gt 0.0434
_refine_ls_shift/su_max 0.001
_refine_ls_shift/su_mean 0.000
_refine_ls_structure_factor_coef Fsqd
_refine_ls_weighting_details 'w=1/[\s^2^(Fo^2^)+(0.0652P)^2^+3.5790P] where P=(Fo^2^+2Fc^2^)/3'
_refine_ls_weighting_scheme calc
_refine_ls_wR_factor_gt 0.1174
_refine_ls_wR_factor_ref 0.1269
_reflns_Friedel_coverage 0.000
_reflns_number_gt 6719
_reflns_number_total 8668
_reflns_threshold_expression 'I > 2\s(I)'
_cod_data_source_file d2dt02053j2.cif
_cod_data_source_block 2Lu
_cod_database_code 7711419
_shelx_shelxl_version_number 2018/3
_shelx_space_group_comment
;
The symmetry employed for this shelxl refinement is uniquely defined
by the following loop, which should always be used as a source of
symmetry information in preference to the above space-group names.
They are only intended as comments.
;
_shelx_estimated_absorpt_t_max 0.615
_shelx_estimated_absorpt_t_min 0.589
_olex2_refinement_description
;
1. Fixed Uiso
 At 1.2 times of:
  All C(H) groups, All C(H,H) groups
 At 1.5 times of:
  All C(H,H,H) groups
2. Restrained distances
 C25A-Si1 = Si1-C26A
 1.87 with sigma of 0.02
 C25A-Si1 = Si1-C27A
 1.87 with sigma of 0.02
 C26A-Si1 = Si1-C27A
 1.87 with sigma of 0.02
 C25A-C26A
 3.049 with sigma of 0.04
 C25A-C27A
 3.049 with sigma of 0.04
 C26A-C27A
 3.049 with sigma of 0.04
 Si1-C25 \\sim Si1-C25A
 with sigma of 0.02
 Si1-C27 \\sim Si1-C27A
 with sigma of 0.02
 Si1-C26 \\sim Si1-C26A
 with sigma of 0.02
3. Rigid bond restraints
 Si2, C29
 with sigma for 1-2 distances of 0.001 and sigma for 1-3 distances of 0.002
 Si2, C30
 with sigma for 1-2 distances of 0.001 and sigma for 1-3 distances of 0.002
 C28, Si2
 with sigma for 1-2 distances of 0.001 and sigma for 1-3 distances of 0.002
4. Uiso/Uaniso restraints and constraints
Uanis(C27) \\sim Ueq, Uanis(C25) \\sim Ueq, Uanis(C26) \\sim Ueq, Uanis(C27A)
\\sim Ueq, Uanis(C25A) \\sim Ueq, Uanis(C26A) \\sim Ueq: with sigma of 0.1 and
sigma for terminal atoms of 0.2
Uanis(C25) \\sim Ueq, Uanis(C26A) \\sim Ueq, Uanis(C25A) \\sim Ueq, Uanis(C27)
\\sim Ueq, Uanis(C26) \\sim Ueq, Uanis(C27A) \\sim Ueq: with sigma of 0.001 and
sigma for terminal atoms of 0.002
Uanis(C29) \\sim Ueq, Uanis(C30) \\sim Ueq: with sigma of 0.001 and sigma for
terminal atoms of 0.002
Uanis(C28) \\sim Ueq: with sigma of 0.001 and sigma for terminal atoms of 0.002
Uanis(Si2) \\sim Ueq: with sigma of 0.0001 and sigma for terminal atoms of
0.0002
5. Rigid body (RIGU) restrains
 Si1, C27, C26, C27A, C25A, C26A, C25
 with sigma for 1-2 distances of 0.001 and sigma for 1-3 distances of 0.002
6. Others
 Sof(C27A)=Sof(H27D)=Sof(H27E)=Sof(H27F)=Sof(C25A)=Sof(H25D)=Sof(H25E)=
 Sof(H25F)=Sof(C26A)=Sof(H26D)=Sof(H26E)=Sof(H26F)=1-FVAR(1)
 Sof(C27)=Sof(H27A)=Sof(H27B)=Sof(H27C)=Sof(C25)=Sof(H25A)=Sof(H25B)=Sof(H25C)=
 Sof(C26)=Sof(H26A)=Sof(H26B)=Sof(H26C)=FVAR(1)
7.a Ternary CH refined with riding coordinates:
 C3(H3), C10(H10)
7.b Secondary CH2 refined with riding coordinates:
 C24(H24A,H24B), C20(H20A,H20B), C21(H21A,H21B), C23(H23A,H23B), C22(H22A,
 H22B), C19(H19A,H19B), C18(H18A,H18B), C28(H28A,H28B)
7.c Aromatic/amide H refined with riding coordinates:
 C15(H15), C5(H5), C7(H7), C6(H6)
7.d Idealised Me refined as rotating group:
 C13(H13A,H13B,H13C), C2(H2A,H2B,H2C), C17(H17A,H17B,H17C), C1(H1A,H1B,H1C),
 C31(H31A,H31B,H31C), C27(H27A,H27B,H27C), C11(H11A,H11B,H11C), C25(H25A,H25B,
 H25C), C12(H12A,H12B,H12C), C26(H26A,H26B,H26C), C30(H30A,H30B,H30C), C29(H29A,
 H29B,H29C), C27A(H27D,H27E,H27F), C25A(H25D,H25E,H25F), C26A(H26D,H26E,H26F)
;
_olex2_submission_special_instructions 'No special instructions were received'

loop_
_space_group_symop_operation_xyz
'x, y, z'
'-x+1/2, y+1/2, -z+1/2'
'-x, -y, -z'
'x-1/2, -y-1/2, z-1/2'

loop_
_atom_site_label
_atom_site_type_symbol
_atom_site_fract_x
_atom_site_fract_y
_atom_site_fract_z
_atom_site_U_iso_or_equiv
_atom_site_adp_type
_atom_site_occupancy
_atom_site_site_symmetry_order
_atom_site_calc_flag
_atom_site_refinement_flags_posn
_atom_site_refinement_flags_adp
_atom_site_refinement_flags_occupancy
_atom_site_disorder_assembly
_atom_site_disorder_group
Lu1 Lu 0.48292(2) 0.38966(2) 0.22209(2) 0.04529(9) Uani 1 1 d . . . . .
Si1 Si 0.4654(2) 0.25152(10) 0.37406(9) 0.0777(5) Uani 1 1 d D U . . .
Si2 Si 0.7340(2) 0.37644(11) 0.10362(12) 0.0818(5) Uani 1 1 d . U . . .
N1 N 0.5392(3) 0.4922(2) 0.2952(2) 0.0453(8) Uani 1 1 d . . . . .
N3 N 0.3328(4) 0.3270(3) 0.1255(2) 0.0646(11) Uani 1 1 d . . . . .
O1 O 0.3426(5) 0.1633(3) 0.1093(3) 0.1005(16) Uani 1 1 d . . . . .
N2 N 0.3081(4) 0.4485(3) 0.2182(3) 0.0657(12) Uani 1 1 d . . . . .
C9 C 0.6518(4) 0.5285(3) 0.2945(3) 0.0477(10) Uani 1 1 d . . . . .
C14 C 0.4708(5) 0.5180(3) 0.3409(3) 0.0590(13) Uani 1 1 d . . . . .
C4 C 0.7539(4) 0.5042(3) 0.3386(3) 0.0542(12) Uani 1 1 d . . . . .
C8 C 0.6576(5) 0.5870(3) 0.2444(3) 0.0621(14) Uani 1 1 d . . . . .
C3 C 0.7537(5) 0.4430(3) 0.3949(3) 0.0638(14) Uani 1 1 d . . . . .
H3 H 0.672286 0.425821 0.393491 0.077 Uiso 1 1 calc R . . . .
C15 C 0.3514(5) 0.4998(3) 0.3348(3) 0.0702(16) Uani 1 1 d . . . . .
H15 H 0.319440 0.505056 0.376421 0.084 Uiso 1 1 calc R . . . .
C13 C 0.5182(6) 0.5707(4) 0.4006(4) 0.085(2) Uani 1 1 d . . . . .
H13A H 0.551402 0.541083 0.441176 0.128 Uiso 1 1 calc GR . . . .
H13B H 0.455673 0.602036 0.412620 0.128 Uiso 1 1 calc GR . . . .
H13C H 0.577975 0.602824 0.386164 0.128 Uiso 1 1 calc GR . . . .
C5 C 0.8600(5) 0.5385(3) 0.3310(3) 0.0687(15) Uani 1 1 d . . . . .
H5 H 0.928538 0.522739 0.359759 0.082 Uiso 1 1 calc R . . . .
C24 C 0.5320(5) 0.2873(3) 0.2996(3) 0.0599(13) Uani 1 1 d . . . . .
H24A H 0.533036 0.243290 0.268720 0.072 Uiso 1 1 calc R . . . .
H24B H 0.613509 0.296529 0.319659 0.072 Uiso 1 1 calc R . . . .
C7 C 0.7663(6) 0.6192(3) 0.2399(4) 0.0764(18) Uani 1 1 d . . . . .
H7 H 0.771537 0.658037 0.207205 0.092 Uiso 1 1 calc R . . . .
C16 C 0.2738(5) 0.4753(3) 0.2772(4) 0.0723(16) Uani 1 1 d . . . . .
C6 C 0.8658(6) 0.5948(4) 0.2825(4) 0.0783(18) Uani 1 1 d . . . . .
H6 H 0.937919 0.616767 0.278259 0.094 Uiso 1 1 calc R . . . .
C20 C 0.2459(6) 0.2728(4) 0.1490(4) 0.0785(17) Uani 1 1 d . . . . .
H20A H 0.217311 0.293922 0.190199 0.094 Uiso 1 1 calc R . . . .
H20B H 0.179317 0.267261 0.111443 0.094 Uiso 1 1 calc R . . . .
C21 C 0.2988(6) 0.1962(4) 0.1673(4) 0.085(2) Uani 1 1 d . . . . .
H21A H 0.362271 0.201246 0.206899 0.102 Uiso 1 1 calc R . . . .
H21B H 0.239749 0.162632 0.181849 0.102 Uiso 1 1 calc R . . . .
C23 C 0.3790(6) 0.2886(4) 0.0656(3) 0.0824(19) Uani 1 1 d . . . . .
H23A H 0.316004 0.282678 0.025817 0.099 Uiso 1 1 calc R . . . .
H23B H 0.439713 0.320122 0.050252 0.099 Uiso 1 1 calc R . . . .
C2 C 0.8269(6) 0.3733(4) 0.3818(4) 0.088(2) Uani 1 1 d . . . . .
H2A H 0.798702 0.352658 0.335685 0.133 Uiso 1 1 calc GR . . . .
H2B H 0.820525 0.335234 0.417288 0.133 Uiso 1 1 calc GR . . . .
H2C H 0.907752 0.388195 0.384251 0.133 Uiso 1 1 calc GR . . . .
C22 C 0.4284(7) 0.2122(4) 0.0878(4) 0.090(2) Uani 1 1 d . . . . .
H22A H 0.459870 0.188766 0.048655 0.108 Uiso 1 1 calc R . . . .
H22B H 0.492634 0.218422 0.126857 0.108 Uiso 1 1 calc R . . . .
C19 C 0.2733(7) 0.3990(4) 0.0982(4) 0.089(2) Uani 1 1 d . . . . .
H19A H 0.213106 0.387104 0.058190 0.107 Uiso 1 1 calc R . . . .
H19B H 0.330253 0.432563 0.081433 0.107 Uiso 1 1 calc R . . . .
C10 C 0.5465(7) 0.6178(4) 0.1973(5) 0.095(3) Uani 1 1 d . . . . .
H10 H 0.484836 0.578750 0.194757 0.114 Uiso 1 1 calc R . . . .
C18 C 0.2175(6) 0.4403(4) 0.1541(4) 0.096(2) Uani 1 1 d . . . . .
H18A H 0.189614 0.490258 0.136911 0.115 Uiso 1 1 calc R . . . .
H18B H 0.151069 0.411174 0.165494 0.115 Uiso 1 1 calc R . . . .
C28 C 0.6035(6) 0.4139(4) 0.1358(4) 0.0880(12) Uani 1 1 d . U . . .
H28A H 0.546533 0.415121 0.092564 0.106 Uiso 1 1 calc R . . . .
H28B H 0.624917 0.467041 0.145090 0.106 Uiso 1 1 calc R . . . .
C17 C 0.1439(6) 0.4807(5) 0.2823(5) 0.120(3) Uani 1 1 d . . . . .
H17A H 0.106584 0.515917 0.247243 0.180 Uiso 1 1 calc GR . . . .
H17B H 0.134509 0.498459 0.328731 0.180 Uiso 1 1 calc GR . . . .
H17C H 0.108329 0.431095 0.274259 0.180 Uiso 1 1 calc GR . . . .
C1 C 0.7972(8) 0.4741(5) 0.4701(4) 0.106(3) Uani 1 1 d . . . . .
H1A H 0.880059 0.484347 0.475224 0.159 Uiso 1 1 calc GR . . . .
H1B H 0.782700 0.436792 0.504692 0.159 Uiso 1 1 calc GR . . . .
H1C H 0.755999 0.520540 0.477273 0.159 Uiso 1 1 calc GR . . . .
C31 C 0.7228(10) 0.2744(7) 0.0727(8) 0.176(6) Uani 1 1 d . . . . .
H31A H 0.795264 0.259468 0.057588 0.264 Uiso 1 1 calc GR . . . .
H31B H 0.659530 0.269593 0.033813 0.264 Uiso 1 1 calc GR . . . .
H31C H 0.708058 0.241999 0.111014 0.264 Uiso 1 1 calc GR . . . .
C27 C 0.3093(11) 0.2417(10) 0.3552(8) 0.122(5) Uani 0.675(15) 1 d D U P A 1
H27A H 0.279663 0.270718 0.313542 0.183 Uiso 0.675(15) 1 calc GR . P A 1
H27B H 0.275002 0.260267 0.394674 0.183 Uiso 0.675(15) 1 calc GR . P A 1
H27C H 0.289413 0.188655 0.347235 0.183 Uiso 0.675(15) 1 calc GR . P A 1
C11 C 0.5661(11) 0.6364(7) 0.1224(6) 0.153(4) Uani 1 1 d . . . . .
H11A H 0.600899 0.686322 0.121623 0.230 Uiso 1 1 calc GR . . . .
H11B H 0.492066 0.635807 0.091260 0.230 Uiso 1 1 calc GR . . . .
H11C H 0.617657 0.599019 0.106930 0.230 Uiso 1 1 calc GR . . . .
C25 C 0.5065(12) 0.3156(8) 0.4523(6) 0.101(4) Uani 0.675(15) 1 d D U P A 1
H25A H 0.466278 0.363610 0.443765 0.152 Uiso 0.675(15) 1 calc GR . P A 1
H25B H 0.589880 0.324111 0.459594 0.152 Uiso 0.675(15) 1 calc GR . P A 1
H25C H 0.484446 0.291888 0.493676 0.152 Uiso 0.675(15) 1 calc GR . P A 1
C12 C 0.5041(10) 0.6891(7) 0.2307(7) 0.174(6) Uani 1 1 d . . . . .
H12A H 0.470688 0.675199 0.272037 0.260 Uiso 1 1 calc GR . . . .
H12B H 0.445520 0.714201 0.197201 0.260 Uiso 1 1 calc GR . . . .
H12C H 0.569174 0.723212 0.244196 0.260 Uiso 1 1 calc GR . . . .
C26 C 0.5294(12) 0.1531(7) 0.4043(7) 0.107(4) Uani 0.675(15) 1 d D U P A 1
H26A H 0.490614 0.133963 0.441764 0.161 Uiso 0.675(15) 1 calc GR . P A 1
H26B H 0.612108 0.158101 0.421212 0.161 Uiso 0.675(15) 1 calc GR . P A 1
H26C H 0.517589 0.118124 0.365023 0.161 Uiso 0.675(15) 1 calc GR . P A 1
C30 C 0.7661(9) 0.4322(6) 0.0275(5) 0.129(2) Uani 1 1 d . U . . .
H30A H 0.822868 0.471170 0.043657 0.194 Uiso 1 1 calc GR . . . .
H30B H 0.695172 0.455720 0.004111 0.194 Uiso 1 1 calc GR . . . .
H30C H 0.797224 0.398964 -0.005106 0.194 Uiso 1 1 calc GR . . . .
C29 C 0.8669(9) 0.3866(5) 0.1709(6) 0.1260(19) Uani 1 1 d . U . . .
H29A H 0.935675 0.381651 0.148467 0.189 Uiso 1 1 calc GR . . . .
H29B H 0.867420 0.347460 0.206235 0.189 Uiso 1 1 calc GR . . . .
H29C H 0.866830 0.436037 0.192900 0.189 Uiso 1 1 calc GR . . . .
C27A C 0.423(3) 0.1491(8) 0.3705(17) 0.133(9) Uani 0.325(15) 1 d D U P A 2
H27D H 0.406874 0.133236 0.416090 0.199 Uiso 0.325(15) 1 calc GR . P A 2
H27E H 0.486776 0.119058 0.357887 0.199 Uiso 0.325(15) 1 calc GR . P A 2
H27F H 0.354535 0.142034 0.335585 0.199 Uiso 0.325(15) 1 calc GR . P A 2
C25A C 0.3136(15) 0.2962(18) 0.3704(17) 0.126(9) Uani 0.325(15) 1 d D U P A 2
H25D H 0.293489 0.323803 0.326640 0.189 Uiso 0.325(15) 1 calc GR . P A 2
H25E H 0.314126 0.330723 0.409577 0.189 Uiso 0.325(15) 1 calc GR . P A 2
H25F H 0.256564 0.256606 0.373012 0.189 Uiso 0.325(15) 1 calc GR . P A 2
C26A C 0.547(3) 0.277(2) 0.4641(9) 0.126(8) Uani 0.325(15) 1 d D U P A 2
H26D H 0.562057 0.331258 0.466043 0.189 Uiso 0.325(15) 1 calc GR . P A 2
H26E H 0.619677 0.249724 0.472578 0.189 Uiso 0.325(15) 1 calc GR . P A 2
H26F H 0.499675 0.263822 0.499669 0.189 Uiso 0.325(15) 1 calc GR . P A 2

loop_
_atom_site_aniso_label
_atom_site_aniso_U_11
_atom_site_aniso_U_22
_atom_site_aniso_U_33
_atom_site_aniso_U_23
_atom_site_aniso_U_13
_atom_site_aniso_U_12
Lu1 0.04017(13) 0.04771(13) 0.04915(13) -0.00476(8) 0.01055(9) -0.00238(8)
Si1 0.1096(15) 0.0677(10) 0.0543(9) -0.0014(7) 0.0078(9) -0.0133(10)
Si2 0.0817(5) 0.0819(5) 0.0818(5) -0.00002(10) 0.01297(13) -0.00006(10)
N1 0.0362(19) 0.043(2) 0.059(2) -0.0004(17) 0.0137(16) -0.0001(15)
N3 0.064(3) 0.069(3) 0.058(3) -0.002(2) 0.000(2) -0.008(2)
O1 0.123(4) 0.077(3) 0.103(4) -0.032(3) 0.020(3) -0.030(3)
N2 0.044(2) 0.058(3) 0.093(3) -0.004(2) 0.001(2) 0.002(2)
C9 0.037(2) 0.047(2) 0.060(3) -0.006(2) 0.011(2) -0.0029(19)
C14 0.053(3) 0.053(3) 0.074(3) -0.012(2) 0.018(3) 0.000(2)
C4 0.046(3) 0.055(3) 0.061(3) -0.007(2) 0.008(2) -0.004(2)
C8 0.057(3) 0.051(3) 0.076(4) 0.009(3) 0.004(3) -0.006(2)
C3 0.054(3) 0.077(4) 0.059(3) 0.006(3) 0.004(2) 0.002(3)
C15 0.052(3) 0.078(4) 0.089(4) -0.023(3) 0.034(3) -0.005(3)
C13 0.070(4) 0.092(5) 0.096(5) -0.045(4) 0.022(4) -0.008(4)
C5 0.042(3) 0.069(3) 0.093(4) -0.004(3) 0.005(3) -0.003(3)
C24 0.065(3) 0.054(3) 0.057(3) -0.004(2) -0.001(2) -0.004(2)
C7 0.066(4) 0.056(3) 0.108(5) 0.019(3) 0.018(4) -0.013(3)
C16 0.046(3) 0.065(3) 0.110(5) -0.012(3) 0.024(3) 0.001(3)
C6 0.049(3) 0.071(4) 0.117(5) 0.005(4) 0.020(3) -0.018(3)
C20 0.064(4) 0.085(4) 0.084(4) -0.013(3) 0.003(3) -0.019(3)
C21 0.091(5) 0.074(4) 0.089(5) -0.017(3) 0.013(4) -0.033(4)
C23 0.099(5) 0.097(5) 0.048(3) -0.016(3) 0.000(3) -0.019(4)
C2 0.071(4) 0.081(4) 0.110(6) 0.018(4) 0.006(4) 0.012(3)
C22 0.101(5) 0.091(5) 0.080(4) -0.028(4) 0.023(4) -0.007(4)
C19 0.090(5) 0.089(5) 0.078(4) 0.006(4) -0.020(4) 0.001(4)
C10 0.075(5) 0.080(5) 0.122(6) 0.041(4) -0.013(4) -0.012(3)
C18 0.067(4) 0.085(5) 0.122(6) -0.003(4) -0.025(4) 0.011(4)
C28 0.0872(13) 0.0891(16) 0.0885(16) -0.0017(10) 0.0166(10) 0.0006(10)
C17 0.049(4) 0.143(7) 0.173(8) -0.038(7) 0.035(5) 0.005(4)
C1 0.119(7) 0.126(6) 0.066(4) 0.001(4) -0.008(4) 0.004(5)
C31 0.130(9) 0.158(10) 0.260(15) -0.070(11) 0.096(10) -0.003(8)
C27 0.121(5) 0.124(5) 0.121(5) 0.000(2) 0.019(2) -0.0022(19)
C11 0.176(11) 0.146(8) 0.124(8) 0.056(7) -0.023(8) 0.001(8)
C25 0.104(4) 0.102(4) 0.098(4) -0.0008(19) 0.017(2) -0.0004(19)
C12 0.152(10) 0.162(11) 0.199(13) 0.030(9) 0.002(9) 0.095(8)
C26 0.110(5) 0.106(4) 0.107(5) 0.0027(19) 0.017(2) -0.0022(19)
C30 0.139(3) 0.132(3) 0.121(2) 0.0315(18) 0.033(2) -0.0067(19)
C29 0.115(2) 0.130(3) 0.123(2) -0.0053(19) -0.0163(16) -0.0011(19)
C27A 0.134(9) 0.132(9) 0.133(9) 0.000(2) 0.021(2) 0.000(2)
C25A 0.126(9) 0.126(9) 0.126(9) 0.001(2) 0.020(2) 0.000(2)
C26A 0.126(9) 0.127(9) 0.125(9) -0.001(2) 0.020(2) 0.001(2)

loop_
_atom_type_symbol
_atom_type_description
_atom_type_scat_dispersion_real
_atom_type_scat_dispersion_imag
_atom_type_scat_source
C C 0.0033 0.0016 'International Tables Vol C Tables 4.2.6.8 and 6.1.1.4'
H H 0.0000 0.0000 'International Tables Vol C Tables 4.2.6.8 and 6.1.1.4'
Lu Lu -0.4720 5.8584 'International Tables Vol C Tables 4.2.6.8 and 6.1.1.4'
N N 0.0061 0.0033 'International Tables Vol C Tables 4.2.6.8 and 6.1.1.4'
O O 0.0106 0.0060 'International Tables Vol C Tables 4.2.6.8 and 6.1.1.4'
Si Si 0.0817 0.0704 'International Tables Vol C Tables 4.2.6.8 and 6.1.1.4'

loop_
_citation_id
_citation_doi
_citation_year
1 10.1039/D2DT02053J 2022

loop_
_geom_angle_atom_site_label_1
_geom_angle_atom_site_label_2
_geom_angle_atom_site_label_3
_geom_angle
_geom_angle_site_symmetry_1
_geom_angle_site_symmetry_3
_geom_angle_publ_flag
N1 Lu1 N3 149.51(15) . . ?
N1 Lu1 C24 101.22(18) . . ?
N1 Lu1 C28 98.2(2) . . ?
N2 Lu1 N1 80.23(15) . . ?
N2 Lu1 N3 70.87(17) . . ?
N2 Lu1 C24 119.87(19) . . ?
N2 Lu1 C28 121.1(2) . . ?
C24 Lu1 N3 101.44(17) . . ?
C24 Lu1 C28 118.1(2) . . ?
C28 Lu1 N3 88.8(2) . . ?
C24 Si1 C25 109.4(4) . . ?
C24 Si1 C26 110.6(4) . . ?
C24 Si1 C27A 116.2(10) . . ?
C24 Si1 C25A 108.9(10) . . ?
C24 Si1 C26A 114.8(10) . . ?
C27 Si1 C24 114.0(5) . . ?
C27 Si1 C25 110.0(6) . . ?
C27 Si1 C26 107.5(6) . . ?
C25 Si1 C26 105.0(6) . . ?
C27A Si1 C25A 99.3(12) . . ?
C27A Si1 C26A 110.8(13) . . ?
C26A Si1 C25A 105.0(12) . . ?
C28 Si2 C31 115.2(4) . . ?
C28 Si2 C30 110.7(4) . . ?
C28 Si2 C29 111.6(4) . . ?
C30 Si2 C31 105.6(5) . . ?
C30 Si2 C29 104.6(5) . . ?
C29 Si2 C31 108.6(5) . . ?
C9 N1 Lu1 120.3(3) . . ?
C14 N1 Lu1 121.2(3) . . ?
C14 N1 C9 118.4(4) . . ?
C20 N3 Lu1 117.4(3) . . ?
C23 N3 Lu1 117.4(4) . . ?
C23 N3 C20 106.2(5) . . ?
C19 N3 Lu1 96.5(3) . . ?
C19 N3 C20 110.3(5) . . ?
C19 N3 C23 108.2(5) . . ?
C21 O1 C22 109.4(5) . . ?
C16 N2 Lu1 120.8(4) . . ?
C16 N2 C18 117.8(5) . . ?
C18 N2 Lu1 119.5(4) . . ?
C4 C9 N1 122.1(4) . . ?
C4 C9 C8 120.3(4) . . ?
C8 C9 N1 117.6(4) . . ?
N1 C14 C15 122.5(5) . . ?
N1 C14 C13 121.3(5) . . ?
C15 C14 C13 116.1(5) . . ?
C9 C4 C3 123.1(5) . . ?
C5 C4 C9 118.4(5) . . ?
C5 C4 C3 118.5(5) . . ?
C9 C8 C10 121.8(5) . . ?
C7 C8 C9 118.4(5) . . ?
C7 C8 C10 119.8(5) . . ?
C4 C3 H3 107.6 . . ?
C4 C3 C2 112.7(5) . . ?
C4 C3 C1 112.0(5) . . ?
C2 C3 H3 107.6 . . ?
C2 C3 C1 109.0(6) . . ?
C1 C3 H3 107.6 . . ?
C14 C15 H15 114.8 . . ?
C16 C15 C14 130.3(6) . . ?
C16 C15 H15 114.8 . . ?
C14 C13 H13A 109.5 . . ?
C14 C13 H13B 109.5 . . ?
C14 C13 H13C 109.5 . . ?
H13A C13 H13B 109.5 . . ?
H13A C13 H13C 109.5 . . ?
H13B C13 H13C 109.5 . . ?
C4 C5 H5 119.3 . . ?
C6 C5 C4 121.4(6) . . ?
C6 C5 H5 119.3 . . ?
Lu1 C24 H24A 104.3 . . ?
Lu1 C24 H24B 104.3 . . ?
Si1 C24 Lu1 131.7(3) . . ?
Si1 C24 H24A 104.3 . . ?
Si1 C24 H24B 104.3 . . ?
H24A C24 H24B 105.6 . . ?
C8 C7 H7 119.4 . . ?
C6 C7 C8 121.2(6) . . ?
C6 C7 H7 119.4 . . ?
N2 C16 C15 123.0(5) . . ?
N2 C16 C17 120.0(6) . . ?
C15 C16 C17 117.0(6) . . ?
C5 C6 C7 120.4(6) . . ?
C5 C6 H6 119.8 . . ?
C7 C6 H6 119.8 . . ?
N3 C20 H20A 109.3 . . ?
N3 C20 H20B 109.3 . . ?
H20A C20 H20B 107.9 . . ?
C21 C20 N3 111.8(5) . . ?
C21 C20 H20A 109.3 . . ?
C21 C20 H20B 109.3 . . ?
O1 C21 C20 111.5(6) . . ?
O1 C21 H21A 109.3 . . ?
O1 C21 H21B 109.3 . . ?
C20 C21 H21A 109.3 . . ?
C20 C21 H21B 109.3 . . ?
H21A C21 H21B 108.0 . . ?
N3 C23 H23A 109.5 . . ?
N3 C23 H23B 109.5 . . ?
H23A C23 H23B 108.1 . . ?
C22 C23 N3 110.6(5) . . ?
C22 C23 H23A 109.5 . . ?
C22 C23 H23B 109.5 . . ?
C3 C2 H2A 109.5 . . ?
C3 C2 H2B 109.5 . . ?
C3 C2 H2C 109.5 . . ?
H2A C2 H2B 109.5 . . ?
H2A C2 H2C 109.5 . . ?
H2B C2 H2C 109.5 . . ?
O1 C22 C23 111.8(6) . . ?
O1 C22 H22A 109.3 . . ?
O1 C22 H22B 109.3 . . ?
C23 C22 H22A 109.3 . . ?
C23 C22 H22B 109.3 . . ?
H22A C22 H22B 107.9 . . ?
N3 C19 H19A 109.2 . . ?
N3 C19 H19B 109.2 . . ?
N3 C19 C18 112.3(6) . . ?
H19A C19 H19B 107.9 . . ?
C18 C19 H19A 109.2 . . ?
C18 C19 H19B 109.2 . . ?
C8 C10 H10 108.4 . . ?
C11 C10 C8 113.1(8) . . ?
C11 C10 H10 108.4 . . ?
C12 C10 C8 109.5(7) . . ?
C12 C10 H10 108.4 . . ?
C12 C10 C11 109.0(8) . . ?
N2 C18 C19 107.9(6) . . ?
N2 C18 H18A 110.1 . . ?
N2 C18 H18B 110.1 . . ?
C19 C18 H18A 110.1 . . ?
C19 C18 H18B 110.1 . . ?
H18A C18 H18B 108.4 . . ?
Lu1 C28 H28A 101.8 . . ?
Lu1 C28 H28B 101.8 . . ?
Si2 C28 Lu1 140.8(4) . . ?
Si2 C28 H28A 101.8 . . ?
Si2 C28 H28B 101.8 . . ?
H28A C28 H28B 104.7 . . ?
C16 C17 H17A 109.5 . . ?
C16 C17 H17B 109.5 . . ?
C16 C17 H17C 109.5 . . ?
H17A C17 H17B 109.5 . . ?
H17A C17 H17C 109.5 . . ?
H17B C17 H17C 109.5 . . ?
C3 C1 H1A 109.5 . . ?
C3 C1 H1B 109.5 . . ?
C3 C1 H1C 109.5 . . ?
H1A C1 H1B 109.5 . . ?
H1A C1 H1C 109.5 . . ?
H1B C1 H1C 109.5 . . ?
Si2 C31 H31A 109.5 . . ?
Si2 C31 H31B 109.5 . . ?
Si2 C31 H31C 109.5 . . ?
H31A C31 H31B 109.5 . . ?
H31A C31 H31C 109.5 . . ?
H31B C31 H31C 109.5 . . ?
Si1 C27 H27A 109.5 . . ?
Si1 C27 H27B 109.5 . . ?
Si1 C27 H27C 109.5 . . ?
H27A C27 H27B 109.5 . . ?
H27A C27 H27C 109.5 . . ?
H27B C27 H27C 109.5 . . ?
C10 C11 H11A 109.5 . . ?
C10 C11 H11B 109.5 . . ?
C10 C11 H11C 109.5 . . ?
H11A C11 H11B 109.5 . . ?
H11A C11 H11C 109.5 . . ?
H11B C11 H11C 109.5 . . ?
Si1 C25 H25A 109.5 . . ?
Si1 C25 H25B 109.5 . . ?
Si1 C25 H25C 109.5 . . ?
H25A C25 H25B 109.5 . . ?
H25A C25 H25C 109.5 . . ?
H25B C25 H25C 109.5 . . ?
C10 C12 H12A 109.5 . . ?
C10 C12 H12B 109.5 . . ?
C10 C12 H12C 109.5 . . ?
H12A C12 H12B 109.5 . . ?
H12A C12 H12C 109.5 . . ?
H12B C12 H12C 109.5 . . ?
Si1 C26 H26A 109.5 . . ?
Si1 C26 H26B 109.5 . . ?
Si1 C26 H26C 109.5 . . ?
H26A C26 H26B 109.5 . . ?
H26A C26 H26C 109.5 . . ?
H26B C26 H26C 109.5 . . ?
Si2 C30 H30A 109.5 . . ?
Si2 C30 H30B 109.5 . . ?
Si2 C30 H30C 109.5 . . ?
H30A C30 H30B 109.5 . . ?
H30A C30 H30C 109.5 . . ?
H30B C30 H30C 109.5 . . ?
Si2 C29 H29A 109.5 . . ?
Si2 C29 H29B 109.5 . . ?
Si2 C29 H29C 109.5 . . ?
H29A C29 H29B 109.5 . . ?
H29A C29 H29C 109.5 . . ?
H29B C29 H29C 109.5 . . ?
Si1 C27A H27D 109.5 . . ?
Si1 C27A H27E 109.5 . . ?
Si1 C27A H27F 109.5 . . ?
H27D C27A H27E 109.5 . . ?
H27D C27A H27F 109.5 . . ?
H27E C27A H27F 109.5 . . ?
Si1 C25A H25D 109.5 . . ?
Si1 C25A H25E 109.5 . . ?
Si1 C25A H25F 109.5 . . ?
H25D C25A H25E 109.5 . . ?
H25D C25A H25F 109.5 . . ?
H25E C25A H25F 109.5 . . ?
Si1 C26A H26D 109.5 . . ?
Si1 C26A H26E 109.5 . . ?
Si1 C26A H26F 109.5 . . ?
H26D C26A H26E 109.5 . . ?
H26D C26A H26F 109.5 . . ?
H26E C26A H26F 109.5 . . ?

loop_
_geom_bond_atom_site_label_1
_geom_bond_atom_site_label_2
_geom_bond_distance
_geom_bond_site_symmetry_2
_geom_bond_publ_flag
Lu1 N1 2.299(4) . ?
Lu1 N3 2.567(4) . ?
Lu1 N2 2.251(4) . ?
Lu1 C24 2.332(5) . ?
Lu1 C28 2.351(7) . ?
Si1 C24 1.826(6) . ?
Si1 C27 1.784(12) . ?
Si1 C25 1.866(11) . ?
Si1 C26 1.923(11) . ?
Si1 C27A 1.851(11) . ?
Si1 C25A 1.905(11) . ?
Si1 C26A 1.878(11) . ?
Si2 C28 1.829(7) . ?
Si2 C31 1.875(11) . ?
Si2 C30 1.834(9) . ?
Si2 C29 1.846(9) . ?
N1 C9 1.445(6) . ?
N1 C14 1.341(6) . ?
N3 C20 1.496(8) . ?
N3 C23 1.493(8) . ?
N3 C19 1.486(8) . ?
O1 C21 1.408(8) . ?
O1 C22 1.413(8) . ?
N2 C16 1.333(8) . ?
N2 C18 1.485(8) . ?
C9 C4 1.401(7) . ?
C9 C8 1.407(7) . ?
C14 C15 1.398(7) . ?
C14 C13 1.499(8) . ?
C4 C3 1.515(8) . ?
C4 C5 1.389(7) . ?
C8 C7 1.386(8) . ?
C8 C10 1.542(9) . ?
C3 H3 0.9800 . ?
C3 C2 1.522(9) . ?
C3 C1 1.544(9) . ?
C15 H15 0.9300 . ?
C15 C16 1.373(9) . ?
C13 H13A 0.9600 . ?
C13 H13B 0.9600 . ?
C13 H13C 0.9600 . ?
C5 H5 0.9300 . ?
C5 C6 1.358(9) . ?
C24 H24A 0.9700 . ?
C24 H24B 0.9700 . ?
C7 H7 0.9300 . ?
C7 C6 1.365(9) . ?
C16 C17 1.517(8) . ?
C6 H6 0.9300 . ?
C20 H20A 0.9700 . ?
C20 H20B 0.9700 . ?
C20 C21 1.489(9) . ?
C21 H21A 0.9700 . ?
C21 H21B 0.9700 . ?
C23 H23A 0.9700 . ?
C23 H23B 0.9700 . ?
C23 C22 1.487(10) . ?
C2 H2A 0.9600 . ?
C2 H2B 0.9600 . ?
C2 H2C 0.9600 . ?
C22 H22A 0.9700 . ?
C22 H22B 0.9700 . ?
C19 H19A 0.9700 . ?
C19 H19B 0.9700 . ?
C19 C18 1.511(11) . ?
C10 H10 0.9800 . ?
C10 C11 1.516(14) . ?
C10 C12 1.515(14) . ?
C18 H18A 0.9700 . ?
C18 H18B 0.9700 . ?
C28 H28A 0.9700 . ?
C28 H28B 0.9700 . ?
C17 H17A 0.9600 . ?
C17 H17B 0.9600 . ?
C17 H17C 0.9600 . ?
C1 H1A 0.9600 . ?
C1 H1B 0.9600 . ?
C1 H1C 0.9600 . ?
C31 H31A 0.9600 . ?
C31 H31B 0.9600 . ?
C31 H31C 0.9600 . ?
C27 H27A 0.9600 . ?
C27 H27B 0.9600 . ?
C27 H27C 0.9600 . ?
C11 H11A 0.9600 . ?
C11 H11B 0.9600 . ?
C11 H11C 0.9600 . ?
C25 H25A 0.9600 . ?
C25 H25B 0.9600 . ?
C25 H25C 0.9600 . ?
C12 H12A 0.9600 . ?
C12 H12B 0.9600 . ?
C12 H12C 0.9600 . ?
C26 H26A 0.9600 . ?
C26 H26B 0.9600 . ?
C26 H26C 0.9600 . ?
C30 H30A 0.9600 . ?
C30 H30B 0.9600 . ?
C30 H30C 0.9600 . ?
C29 H29A 0.9600 . ?
C29 H29B 0.9600 . ?
C29 H29C 0.9600 . ?
C27A H27D 0.9600 . ?
C27A H27E 0.9600 . ?
C27A H27F 0.9600 . ?
C25A H25D 0.9600 . ?
C25A H25E 0.9600 . ?
C25A H25F 0.9600 . ?
C26A H26D 0.9600 . ?
C26A H26E 0.9600 . ?
C26A H26F 0.9600 . ?
